data_4070513
loop_
_publ_author_name
'Begum, Noorjahan'
'Hyder, Md. Iqbal'
'Hassan, Mohammad R.'
'Kabir, Shariff E.'
'Bennett, Dennis W.'
'Haworth, Daniel T.'
'Siddiquee, Tasneem A.'
'Rokhsana, Dalia'
'Sharmin, Ayesha'
'Rosenberg, Edward'

_publ_section_title
;
 Facile E&#x2212;E and E&#x2212;C Bond Activation of PhEEPh (E = Te, Se,
 S) by Ruthenium Carbonyl Clusters: Formation of Di- and Triruthenium
 Complexes Bearing Bridging dppm and Phenylchalcogenide and Capping
 Chalcogenido Ligands
;
_journal_issue 7
_journal_name_full Organometallics
_journal_page_first 1550
_journal_paper_doi 10.1021/om701042s
_journal_volume 27
_journal_year 2008
_chemical_formula_sum 'C55 H42 O6 P2 Ru3 S4'
_chemical_formula_weight 1292.28
_chemical_name_systematic
;
 ?
;
_space_group_IT_number 2
_symmetry_space_group_name_Hall '-P 1'
_symmetry_space_group_name_H-M 'P -1'
_atom_sites_solution_hydrogens geom
_atom_sites_solution_primary direct
_atom_sites_solution_secondary difmap
_audit_creation_method SHELXL-97
_cell_angle_alpha 97.570(5)
_cell_angle_beta 91.790(5)
_cell_angle_gamma 117.290(5)
_cell_formula_units_Z 2
_cell_length_a 13.243(5)
_cell_length_b 13.758(5)
_cell_length_c 16.578(5)
_cell_measurement_temperature 296(2)
_cell_volume 2646.4(16)
_computing_structure_refinement 'SHELXL-97 (Sheldrick, 1997)'
_diffrn_ambient_temperature 296(2)
_diffrn_measured_fraction_theta_full 0.552
_diffrn_measured_fraction_theta_max 0.552
_diffrn_radiation_monochromator graphite
_diffrn_radiation_source 'fine-focus sealed tube'
_diffrn_radiation_type MoK\a
_diffrn_radiation_wavelength 0.71069
_diffrn_reflns_av_R_equivalents 0.0273
_diffrn_reflns_av_sigmaI/netI 0.0451
_diffrn_reflns_limit_h_max 7
_diffrn_reflns_limit_h_min -1
_diffrn_reflns_limit_k_max 12
_diffrn_reflns_limit_k_min -13
_diffrn_reflns_limit_l_max 15
_diffrn_reflns_limit_l_min -15
_diffrn_reflns_number 4624
_diffrn_reflns_theta_full 22.37
_diffrn_reflns_theta_max 22.37
_diffrn_reflns_theta_min 1.77
_exptl_absorpt_coefficient_mu 1.113
_exptl_absorpt_correction_T_max 0.9362
_exptl_absorpt_correction_T_min 0.8164
_exptl_crystal_density_diffrn 1.622
_exptl_crystal_density_method 'not measured'
_exptl_crystal_F_000 1292
_exptl_crystal_size_max 0.19
_exptl_crystal_size_mid 0.17
_exptl_crystal_size_min 0.06
_refine_diff_density_max 0.484
_refine_diff_density_min -0.398
_refine_diff_density_rms 0.082
_refine_ls_extinction_method none
_refine_ls_goodness_of_fit_ref 1.080
_refine_ls_hydrogen_treatment mixed
_refine_ls_matrix_type full
_refine_ls_number_parameters 356
_refine_ls_number_reflns 3759
_refine_ls_number_restraints 0
_refine_ls_restrained_S_all 1.080
_refine_ls_R_factor_all 0.0567
_refine_ls_R_factor_gt 0.0393
_refine_ls_shift/su_max 0.001
_refine_ls_shift/su_mean 0.000
_refine_ls_structure_factor_coef Fsqd
_refine_ls_weighting_details 'calc w=1/[\s^2^(Fo^2^)+(0.0530P)^2^+5.4680P] where P=(Fo^2^+2Fc^2^)/3'
_refine_ls_weighting_scheme calc
_refine_ls_wR_factor_gt 0.1011
_refine_ls_wR_factor_ref 0.1102
_reflns_number_gt 2967
_reflns_number_total 3759
_reflns_threshold_expression >2sigma(I)
_cod_data_source_file cif_compound_10.cif
_cod_data_source_block Compound_10
_cod_database_code 4070513

loop_
_symmetry_equiv_pos_as_xyz
'x, y, z'
'-x, -y, -z'

loop_
_atom_site_label
_atom_site_type_symbol
_atom_site_fract_x
_atom_site_fract_y
_atom_site_fract_z
_atom_site_U_iso_or_equiv
_atom_site_adp_type
_atom_site_occupancy
_atom_site_symmetry_multiplicity
_atom_site_calc_flag
_atom_site_refinement_flags
Ru1 Ru 0.14492(8) 0.48628(6) 0.27838(4) 0.0414(4) Uani 1 1 d .
Ru2 Ru 0.34603(8) 0.44645(6) 0.14772(4) 0.0388(4) Uani 1 1 d .
Ru3 Ru 0.45677(8) 0.67926(6) 0.31962(4) 0.0436(4) Uani 1 1 d .
P2 P 0.2180(2) 0.25765(19) 0.14170(14) 0.0408(9) Uani 1 1 d .
S4 S 0.3247(2) 0.47993(18) 0.29288(13) 0.0397(9) Uani 1 1 d .
S3 S 0.1938(2) 0.49861(19) 0.13710(14) 0.0425(9) Uani 1 1 d .
S1 S 0.2719(2) 0.68773(19) 0.28976(14) 0.0463(9) Uani 1 1 d .
P1 P 0.0533(3) 0.2922(2) 0.26248(15) 0.0428(9) Uani 1 1 d .
S2 S 0.4785(2) 0.64833(18) 0.17330(13) 0.0434(9) Uani 1 1 d .
O14 O 0.3700(6) 0.4128(5) -0.0343(4) 0.063(2) Uani 1 1 d .
C1 C 0.0737(8) 0.2243(7) 0.1661(5) 0.037(2) Uiso 1 1 d .
H1A H 0.0325 0.1449 0.1655 0.044 Uiso 1 1 calc R
H1B H 0.0369 0.2403 0.1220 0.044 Uiso 1 1 calc R
C14 C 0.3602(9) 0.4262(7) 0.0344(6) 0.042(3) Uiso 1 1 d .
O15 O 0.5537(9) 0.4121(6) 0.1759(4) 0.077(3) Uani 1 1 d .
O30 O 0.1331(7) 0.5184(6) 0.4615(4) 0.084(3) Uani 1 1 d .
O31 O -0.0798(10) 0.4904(7) 0.2477(5) 0.084(3) Uani 1 1 d .
C15 C 0.4761(13) 0.4241(8) 0.1676(6) 0.046(3) Uiso 1 1 d .
O22 O 0.6428(8) 0.9155(6) 0.3355(5) 0.099(3) Uani 1 1 d .
O23 O 0.4470(8) 0.6982(7) 0.5014(4) 0.109(3) Uani 1 1 d .
C3 C 0.3375(9) 0.2238(8) 0.2688(6) 0.058(3) Uiso 1 1 d .
H3 H 0.3753 0.3004 0.2841 0.070 Uiso 1 1 calc R
C43 C 0.1665(9) 0.2791(8) 0.4045(5) 0.048(3) Uiso 1 1 d .
H43 H 0.2103 0.3556 0.4104 0.057 Uiso 1 1 calc R
C8 C 0.1943(10) 0.1831(8) 0.0371(6) 0.049(3) Uiso 1 1 d .
C22 C 0.5686(10) 0.8275(9) 0.3304(6) 0.056(3) Uiso 1 1 d .
C23 C 0.4490(10) 0.6897(8) 0.4322(7) 0.056(3) Uiso 1 1 d .
C13 C 0.1095(9) 0.1708(7) -0.0196(6) 0.053(3) Uiso 1 1 d .
H13 H 0.0529 0.1890 -0.0031 0.064 Uiso 1 1 calc R
C38 C 0.0847(9) 0.2244(7) 0.3407(5) 0.046(3) Uiso 1 1 d .
C2 C 0.2569(9) 0.1771(7) 0.2025(5) 0.042(3) Uiso 1 1 d .
C55 C -0.0273(10) 0.3667(8) 0.0586(6) 0.058(3) Uiso 1 1 d .
H55 H -0.0540 0.3630 0.1099 0.069 Uiso 1 1 calc R
C19 C 0.4075(9) 0.8617(8) 0.0166(6) 0.062(3) Uiso 1 1 d .
H19 H 0.3971 0.9075 -0.0158 0.074 Uiso 1 1 calc R
C21 C 0.4248(9) 0.6989(8) 0.0282(6) 0.053(3) Uiso 1 1 d .
H21 H 0.4251 0.6343 0.0037 0.063 Uiso 1 1 calc R
C44 C 0.5916(9) 0.6376(8) 0.3352(5) 0.048(3) Uiso 1 1 d .
C10 C 0.2760(11) 0.1121(9) -0.0698(7) 0.073(4) Uiso 1 1 d .
H10 H 0.3303 0.0909 -0.0866 0.088 Uiso 1 1 calc R
C25 C 0.3320(10) 0.8492(8) 0.4250(6) 0.064(3) Uiso 1 1 d .
H25 H 0.4071 0.8645 0.4186 0.077 Uiso 1 1 calc R
C39 C 0.0207(10) 0.1090(8) 0.3315(6) 0.061(3) Uiso 1 1 d .
H39 H -0.0362 0.0703 0.2881 0.074 Uiso 1 1 calc R
C24 C 0.2416(10) 0.7638(7) 0.3733(5) 0.049(3) Uiso 1 1 d .
C17 C 0.4358(8) 0.8213(7) 0.1490(6) 0.044(3) Uiso 1 1 d .
H17 H 0.4444 0.8403 0.2057 0.053 Uiso 1 1 calc R
C30 C 0.1379(9) 0.5042(7) 0.3931(6) 0.048(3) Uiso 1 1 d .
C50 C 0.0895(9) 0.4232(7) 0.0516(5) 0.044(3) Uiso 1 1 d .
C49 C 0.5768(11) 0.5548(8) 0.3815(6) 0.064(3) Uiso 1 1 d .
H49 H 0.5101 0.5207 0.4064 0.076 Uiso 1 1 calc R
C42 C 0.1861(10) 0.2218(9) 0.4616(6) 0.069(3) Uiso 1 1 d .
H42 H 0.2406 0.2601 0.5064 0.083 Uiso 1 1 calc R
C16 C 0.4389(9) 0.7267(7) 0.1138(5) 0.044(3) Uiso 1 1 d .
C20 C 0.4105(9) 0.7669(8) -0.0195(6) 0.060(3) Uiso 1 1 d .
H20 H 0.4028 0.7491 -0.0762 0.071 Uiso 1 1 calc R
C37 C -0.1409(11) 0.2651(9) 0.3321(7) 0.073(3) Uiso 1 1 d .
H37 H -0.0896 0.3085 0.3777 0.088 Uiso 1 1 calc R
C51 C 0.1268(10) 0.4298(8) -0.0260(6) 0.061(3) Uiso 1 1 d .
H51 H 0.2041 0.4702 -0.0320 0.074 Uiso 1 1 calc R
C45 C 0.6929(11) 0.6869(9) 0.3008(6) 0.070(3) Uiso 1 1 d .
H45 H 0.7053 0.7423 0.2699 0.084 Uiso 1 1 calc R
C32 C -0.1018(9) 0.2346(7) 0.2613(5) 0.046(3) Uiso 1 1 d .
C11 C 0.1922(11) 0.1037(8) -0.1240(7) 0.067(3) Uiso 1 1 d .
H11 H 0.1923 0.0780 -0.1788 0.081 Uiso 1 1 calc R
C33 C -0.1788(10) 0.1692(8) 0.1964(6) 0.060(3) Uiso 1 1 d .
H33 H -0.1539 0.1476 0.1487 0.072 Uiso 1 1 calc R
C18 C 0.4198(9) 0.8884(8) 0.1003(6) 0.055(3) Uiso 1 1 d .
H18 H 0.4173 0.9521 0.1245 0.067 Uiso 1 1 calc R
C7 C 0.2021(10) 0.0610(9) 0.1811(7) 0.069(3) Uiso 1 1 d .
H7 H 0.1471 0.0269 0.1363 0.083 Uiso 1 1 calc R
C29 C 0.1327(12) 0.7450(9) 0.3839(7) 0.075(4) Uiso 1 1 d .
H29 H 0.0719 0.6897 0.3484 0.090 Uiso 1 1 calc R
C46 C 0.7762(13) 0.6548(10) 0.3119(7) 0.086(4) Uiso 1 1 d .
H46 H 0.8441 0.6899 0.2886 0.103 Uiso 1 1 calc R
C9 C 0.2777(10) 0.1539(8) 0.0127(6) 0.060(3) Uiso 1 1 d .
H9 H 0.3349 0.1622 0.0511 0.073 Uiso 1 1 calc R
C31 C 0.0054(14) 0.4898(9) 0.2582(6) 0.055(4) Uiso 1 1 d .
C40 C 0.0428(11) 0.0526(10) 0.3878(7) 0.075(4) Uiso 1 1 d .
H40 H 0.0013 -0.0242 0.3818 0.090 Uiso 1 1 calc R
C48 C 0.6627(12) 0.5239(10) 0.3900(7) 0.078(4) Uiso 1 1 d .
H48 H 0.6514 0.4678 0.4199 0.094 Uiso 1 1 calc R
C41 C 0.1246(11) 0.1100(9) 0.4508(7) 0.078(4) Uiso 1 1 d .
H41 H 0.1391 0.0717 0.4879 0.094 Uiso 1 1 calc R
C4 C 0.3637(11) 0.1577(9) 0.3137(7) 0.077(4) Uiso 1 1 d .
H4 H 0.4183 0.1904 0.3589 0.093 Uiso 1 1 calc R
C5 C 0.3090(11) 0.0451(10) 0.2912(7) 0.083(4) Uiso 1 1 d .
H5 H 0.3269 0.0015 0.3212 0.099 Uiso 1 1 calc R
C35 C -0.3339(12) 0.1655(10) 0.2698(7) 0.085(4) Uiso 1 1 d .
H35 H -0.4115 0.1426 0.2719 0.102 Uiso 1 1 calc R
C6 C 0.2298(11) -0.0033(10) 0.2266(7) 0.078(4) Uiso 1 1 d .
H6 H 0.1932 -0.0801 0.2120 0.094 Uiso 1 1 calc R
C47 C 0.7625(13) 0.5734(11) 0.3559(8) 0.099(4) Uiso 1 1 d .
H47 H 0.8193 0.5523 0.3623 0.118 Uiso 1 1 calc R
C36 C -0.2588(12) 0.2299(9) 0.3346(7) 0.080(4) Uiso 1 1 d .
H36 H -0.2847 0.2516 0.3816 0.096 Uiso 1 1 calc R
C34 C -0.2951(12) 0.1341(10) 0.2009(7) 0.084(4) Uiso 1 1 d .
H34 H -0.3471 0.0885 0.1562 0.101 Uiso 1 1 calc R
C12 C 0.1081(11) 0.1303(8) -0.1037(6) 0.068(3) Uiso 1 1 d .
H12 H 0.0520 0.1224 -0.1430 0.082 Uiso 1 1 calc R
C53 C -0.0648(12) 0.3213(10) -0.0861(7) 0.081(4) Uiso 1 1 d .
H53 H -0.1169 0.2868 -0.1325 0.097 Uiso 1 1 calc R
C26 C 0.3063(12) 0.9124(9) 0.4880(7) 0.077(4) Uiso 1 1 d .
H26 H 0.3656 0.9711 0.5225 0.093 Uiso 1 1 calc R
C52 C 0.0463(11) 0.3747(9) -0.0957(7) 0.074(4) Uiso 1 1 d .
H52 H 0.0704 0.3756 -0.1478 0.088 Uiso 1 1 calc R
C54 C -0.1046(12) 0.3153(9) -0.0126(7) 0.083(4) Uiso 1 1 d .
H54 H -0.1828 0.2774 -0.0087 0.099 Uiso 1 1 calc R
C27 C 0.1968(12) 0.8887(9) 0.4988(7) 0.077(4) Uiso 1 1 d .
H27 H 0.1820 0.9291 0.5420 0.092 Uiso 1 1 calc R
C28 C 0.1117(12) 0.8096(10) 0.4491(7) 0.087(4) Uiso 1 1 d .
H28 H 0.0372 0.7954 0.4565 0.105 Uiso 1 1 calc R

loop_
_atom_site_aniso_label
_atom_site_aniso_U_11
_atom_site_aniso_U_22
_atom_site_aniso_U_33
_atom_site_aniso_U_23
_atom_site_aniso_U_13
_atom_site_aniso_U_12
Ru1 0.0466(9) 0.0363(5) 0.0396(5) 0.0071(4) 0.0109(4) 0.0173(5)
Ru2 0.0402(8) 0.0348(5) 0.0346(5) 0.0037(3) 0.0063(4) 0.0122(4)
Ru3 0.0497(9) 0.0388(5) 0.0342(5) 0.0023(4) 0.0037(4) 0.0147(5)
P2 0.040(2) 0.0372(15) 0.0437(15) 0.0040(11) 0.0099(14) 0.0167(14)
S4 0.041(2) 0.0397(14) 0.0390(14) 0.0080(11) 0.0084(13) 0.0187(14)
S3 0.043(2) 0.0406(15) 0.0384(14) 0.0045(11) 0.0044(13) 0.0154(14)
S1 0.054(2) 0.0357(14) 0.0433(15) 0.0046(11) 0.0082(14) 0.0161(14)
P1 0.043(2) 0.0396(15) 0.0444(15) 0.0111(12) 0.0108(14) 0.0161(14)
S2 0.046(2) 0.0368(14) 0.0355(14) 0.0044(11) 0.0024(13) 0.0102(14)
O14 0.072(7) 0.059(4) 0.041(4) 0.003(3) 0.016(4) 0.017(4)
O15 0.065(8) 0.097(6) 0.078(5) 0.000(4) -0.001(5) 0.051(6)
O30 0.125(8) 0.087(6) 0.044(5) 0.009(4) 0.027(4) 0.052(5)
O31 0.081(9) 0.105(7) 0.098(6) 0.035(5) 0.034(6) 0.064(6)
O22 0.099(8) 0.051(5) 0.101(6) -0.003(4) 0.017(5) -0.002(5)
O23 0.154(10) 0.124(7) 0.040(5) 0.013(4) 0.004(5) 0.058(7)

loop_
_atom_type_symbol
_atom_type_description
_atom_type_scat_dispersion_real
_atom_type_scat_dispersion_imag
_atom_type_scat_source
C C 0.0033 0.0016 'International Tables Vol C Tables 4.2.6.8 and 6.1.1.4'
H H 0.0000 0.0000 'International Tables Vol C Tables 4.2.6.8 and 6.1.1.4'
O O 0.0106 0.0060 'International Tables Vol C Tables 4.2.6.8 and 6.1.1.4'
P P 0.1023 0.0942 'International Tables Vol C Tables 4.2.6.8 and 6.1.1.4'
S S 0.1246 0.1234 'International Tables Vol C Tables 4.2.6.8 and 6.1.1.4'
Ru Ru -1.2594 0.8363 'International Tables Vol C Tables 4.2.6.8 and 6.1.1.4'

loop_
_geom_angle_atom_site_label_1
_geom_angle_atom_site_label_2
_geom_angle_atom_site_label_3
_geom_angle
C31 Ru1 C30 92.1(5)
C31 Ru1 P1 92.3(3)
C30 Ru1 P1 93.6(3)
C31 Ru1 S4 175.6(3)
C30 Ru1 S4 92.3(3)
P1 Ru1 S4 87.42(10)
C31 Ru1 S3 94.7(3)
C30 Ru1 S3 167.7(3)
P1 Ru1 S3 96.34(8)
S4 Ru1 S3 80.91(9)
C31 Ru1 S1 97.1(3)
C30 Ru1 S1 89.8(3)
P1 Ru1 S1 169.92(11)
S4 Ru1 S1 82.95(10)
S3 Ru1 S1 79.24(8)
C14 Ru2 C15 88.9(4)
C14 Ru2 P2 91.9(3)
C15 Ru2 P2 92.7(3)
C14 Ru2 S3 96.4(3)
C15 Ru2 S3 171.8(3)
P2 Ru2 S3 93.38(10)
C14 Ru2 S4 177.0(3)
C15 Ru2 S4 93.5(3)
P2 Ru2 S4 89.80(8)
S3 Ru2 S4 81.03(9)
C14 Ru2 S2 95.6(3)
C15 Ru2 S2 87.4(3)
P2 Ru2 S2 172.58(8)
S3 Ru2 S2 85.91(9)
S4 Ru2 S2 82.79(8)
C23 Ru3 C22 91.9(4)
C23 Ru3 C44 88.5(4)
C22 Ru3 C44 87.7(4)
C23 Ru3 S4 93.4(3)
C22 Ru3 S4 172.8(3)
C44 Ru3 S4 87.6(3)
C23 Ru3 S2 172.1(4)
C22 Ru3 S2 91.0(3)
C44 Ru3 S2 84.3(3)
S4 Ru3 S2 83.04(8)
C23 Ru3 S1 94.4(4)
C22 Ru3 S1 103.4(4)
C44 Ru3 S1 168.5(3)
S4 Ru3 S1 81.11(9)
S2 Ru3 S1 92.02(9)
C2 P2 C1 103.2(4)
C2 P2 C8 103.3(5)
C1 P2 C8 102.9(5)
C2 P2 Ru2 118.6(3)
C1 P2 Ru2 116.5(3)
C8 P2 Ru2 110.4(3)
Ru1 S4 Ru2 97.87(9)
Ru1 S4 Ru3 99.46(10)
Ru2 S4 Ru3 97.67(8)
C50 S3 Ru2 114.5(4)
C50 S3 Ru1 121.8(3)
Ru2 S3 Ru1 97.16(9)
C24 S1 Ru1 111.0(3)
C24 S1 Ru3 112.8(4)
Ru1 S1 Ru3 95.92(10)
C32 P1 C1 104.4(4)
C32 P1 C38 101.2(4)
C1 P1 C38 104.1(4)
C32 P1 Ru1 112.0(3)
C1 P1 Ru1 114.0(3)
C38 P1 Ru1 119.4(3)
C16 S2 Ru3 114.2(3)
C16 S2 Ru2 114.3(3)
Ru3 S2 Ru2 96.50(8)
P2 C1 P1 119.4(5)
O14 C14 Ru2 178.7(10)
O15 C15 Ru2 176.9(10)
C2 C3 C4 120.8(10)
C38 C43 C42 120.8(9)
C13 C8 C9 119.9(10)
C13 C8 P2 122.8(9)
C9 C8 P2 116.5(8)
O22 C22 Ru3 174.9(11)
O23 C23 Ru3 178.3(11)
C8 C13 C12 120.2(12)
C43 C38 C39 119.2(9)
C43 C38 P1 123.9(7)
C39 C38 P1 116.9(7)
C3 C2 C7 117.8(9)
C3 C2 P2 123.2(7)
C7 C2 P2 119.0(8)
C50 C55 C54 119.6(10)
C18 C19 C20 119.9(10)
C20 C21 C16 120.2(10)
C45 C44 C49 117.8(12)
C45 C44 Ru3 123.3(8)
C49 C44 Ru3 118.9(8)
C11 C10 C9 117.8(13)
C24 C25 C26 117.9(12)
C40 C39 C38 119.5(10)
C29 C24 C25 119.3(10)
C29 C24 S1 121.7(8)
C25 C24 S1 118.9(10)
C16 C17 C18 120.1(9)
O30 C30 Ru1 177.4(9)
C51 C50 C55 119.0(9)
C51 C50 S3 117.5(8)
C55 C50 S3 123.2(7)
C48 C49 C44 119.6(11)
C41 C42 C43 119.1(11)
C17 C16 C21 119.2(9)
C17 C16 S2 121.4(7)
C21 C16 S2 118.9(8)
C21 C20 C19 120.1(10)
C32 C37 C36 119.6(11)
C50 C51 C52 119.4(11)
C46 C45 C44 120.5(12)
C33 C32 C37 119.0(11)
C33 C32 P1 125.0(9)
C37 C32 P1 116.0(8)
C10 C11 C12 124.4(12)
C32 C33 C34 120.2(11)
C19 C18 C17 120.6(10)
C6 C7 C2 120.5(11)
C24 C29 C28 120.4(12)
C47 C46 C45 122.4(14)
C8 C9 C10 120.4(11)
O31 C31 Ru1 178.3(10)
C41 C40 C39 119.6(11)
C47 C48 C49 122.1(13)
C40 C41 C42 121.8(12)
C5 C4 C3 119.9(11)
C6 C5 C4 120.8(13)
C36 C35 C34 119.3(14)
C5 C6 C7 120.2(12)
C48 C47 C46 117.6(15)
C35 C36 C37 120.8(13)
C35 C34 C33 121.1(13)
C11 C12 C13 117.3(11)
C52 C53 C54 123.1(13)
C27 C26 C25 121.2(12)
C53 C52 C51 119.4(12)
C53 C54 C55 119.5(13)
C28 C27 C26 120.8(14)
C27 C28 C29 120.3(14)

loop_
_geom_bond_atom_site_label_1
_geom_bond_atom_site_label_2
_geom_bond_distance
Ru1 C31 1.891(18)
Ru1 C30 1.896(11)
Ru1 P1 2.344(3)
Ru1 S4 2.428(3)
Ru1 S3 2.456(3)
Ru1 S1 2.473(3)
Ru2 C14 1.890(10)
Ru2 C15 1.910(16)
Ru2 P2 2.348(3)
Ru2 S3 2.438(3)
Ru2 S4 2.440(2)
Ru2 S2 2.480(2)
Ru3 C23 1.862(11)
Ru3 C22 1.871(12)
Ru3 C44 2.129(11)
Ru3 S4 2.451(2)
Ru3 S2 2.456(2)
Ru3 S1 2.540(3)
P2 C2 1.815(10)
P2 C1 1.822(10)
P2 C8 1.833(10)
S3 C50 1.780(9)
S1 C24 1.792(10)
P1 C32 1.830(11)
P1 C1 1.834(9)
P1 C38 1.835(10)
S2 C16 1.783(10)
O14 C14 1.150(10)
O15 C15 1.120(12)
O30 C30 1.133(11)
O31 C31 1.140(13)
O22 C22 1.146(11)
O23 C23 1.141(11)
C3 C2 1.368(12)
C3 C4 1.397(14)
C43 C38 1.353(12)
C43 C42 1.396(13)
C8 C13 1.375(13)
C8 C9 1.392(13)
C13 C12 1.428(13)
C38 C39 1.398(12)
C2 C7 1.405(13)
C55 C50 1.394(13)
C55 C54 1.408(14)
C19 C18 1.373(13)
C19 C20 1.380(13)
C21 C20 1.373(13)
C21 C16 1.403(12)
C44 C45 1.379(14)
C44 C49 1.399(13)
C10 C11 1.358(14)
C10 C9 1.408(14)
C25 C24 1.390(13)
C25 C26 1.420(15)
C39 C40 1.393(14)
C24 C29 1.365(14)
C17 C16 1.374(12)
C17 C18 1.383(12)
C50 C51 1.393(13)
C49 C48 1.394(15)
C42 C41 1.354(14)
C37 C32 1.388(14)
C37 C36 1.411(15)
C51 C52 1.413(14)
C45 C46 1.379(15)
C32 C33 1.358(12)
C11 C12 1.362(14)
C33 C34 1.395(15)
C7 C6 1.393(14)
C29 C28 1.423(15)
C46 C47 1.361(16)
C40 C41 1.348(14)
C48 C47 1.361(16)
C4 C5 1.367(14)
C5 C6 1.339(14)
C35 C36 1.342(15)
C35 C34 1.367(16)
C53 C52 1.336(15)
C53 C54 1.340(14)
C26 C27 1.356(15)
C27 C28 1.309(15)
